data_7719513
loop_
_publ_author_name
'Chalkidis, Savvas G.'
'Tsoureas, Nikolaos'
'Nolan, Steven P.'
'Vougioukalakis, Georgios C.'

_publ_section_title
;
 A straightforward approach to robust thiazolylidene gold complexes:
 efficient catalysts for propargylamide cycloisomerizations.
;
_journal_issue 39
_journal_name_full 'Dalton transactions (Cambridge, England : 2003)'
_journal_page_first 14659
_journal_page_last 14663
_journal_paper_doi 10.1039/d5dt02258d
_journal_volume 54
_journal_year 2025
_chemical_formula_moiety 'C18 H23 Au Cl N S'
_chemical_formula_sum 'C18 H23 Au Cl N S'
_chemical_formula_weight 517.85
_chemical_name_common 2b
_chemical_name_systematic 2b
_space_group_crystal_system monoclinic
_space_group_IT_number 14
_space_group_name_Hall '-P 2ybc'
_space_group_name_H-M_alt 'P 1 21/c 1'
_atom_sites_solution_hydrogens geom
_audit_creation_date 2025-08-11
_audit_creation_method
;
Olex2 1.5
(compiled 2025.07.13 svn.rb7424aed for OlexSys, GUI svn.r7314)
;
_audit_update_record
;
2025-08-11 deposited with the CCDC.	2025-09-23 downloaded from the CCDC.
;
_cell_angle_alpha 90
_cell_angle_beta 106.215(3)
_cell_angle_gamma 90
_cell_formula_units_Z 4
_cell_length_a 8.6370(7)
_cell_length_b 15.5731(15)
_cell_length_c 14.5217(14)
_cell_measurement_reflns_used 9709
_cell_measurement_temperature 100.00
_cell_measurement_theta_max 28.389
_cell_measurement_theta_min 2.618
_cell_volume 1875.5(3)
_computing_cell_refinement 'SAINT V8.40B (Bruker AXS Inc, 2016)'
_computing_data_collection 'APEX 5 (Bruker AXS Inc, 2023)'
_computing_data_reduction 'SAINT V8.40B (Bruker AXS Inc, 2016)'
_computing_molecular_graphics 'Olex2 1.5 (Dolomanov et al., 2009)'
_computing_publication_material 'Olex2 1.5 (Dolomanov et al., 2009)'
_computing_structure_refinement 'SHELXL 2018/3 (Sheldrick, 2015)'
_computing_structure_solution 'XT  (Sheldrick, 2015)'
_diffrn_ambient_temperature 100.00
_diffrn_measured_fraction_theta_full 0.999
_diffrn_measured_fraction_theta_max 0.983
_diffrn_measurement_device_type 'Bruker D8-Venture with Photon-III'
_diffrn_measurement_method '/f and /w scans'
_diffrn_radiation_type MoK\a
_diffrn_radiation_wavelength 0.71073
_diffrn_reflns_av_unetI/netI 0.0339
_diffrn_reflns_Laue_measured_fraction_full 0.999
_diffrn_reflns_Laue_measured_fraction_max 0.983
_diffrn_reflns_limit_h_max 11
_diffrn_reflns_limit_h_min -11
_diffrn_reflns_limit_k_max 20
_diffrn_reflns_limit_k_min 0
_diffrn_reflns_limit_l_max 19
_diffrn_reflns_limit_l_min 0
_diffrn_reflns_number 4984
_diffrn_reflns_point_group_measured_fraction_full 0.999
_diffrn_reflns_point_group_measured_fraction_max 0.983
_diffrn_reflns_theta_full 25.242
_diffrn_reflns_theta_max 28.514
_diffrn_reflns_theta_min 2.616
_exptl_absorpt_coefficient_mu 8.094
_exptl_absorpt_correction_T_max 0.8982
_exptl_absorpt_correction_T_min 0.2265
_exptl_absorpt_correction_type numerical
_exptl_absorpt_process_details
;
SADABS-2016/2 (Bruker,2016/2) was used for absorption correction.
wR2(int) was 0.1542 before and 0.0838 after correction.
The Ratio of minimum to maximum transmission is 0.2522.
The \l/2 correction factor is Not present.
;
_exptl_crystal_colour colourless
_exptl_crystal_colour_primary colourless
_exptl_crystal_density_diffrn 1.834
_exptl_crystal_description rod
_exptl_crystal_F_000 1000
_exptl_crystal_recrystallization_method 'Re-crystallisation from solvent: CH2Cl2, n-C5H12'
_exptl_crystal_size_max 0.347
_exptl_crystal_size_mid 0.044
_exptl_crystal_size_min 0.023
_refine_diff_density_max 1.625
_refine_diff_density_min -1.030
_refine_diff_density_rms 0.160
_refine_ls_extinction_method none
_refine_ls_goodness_of_fit_ref 1.140
_refine_ls_hydrogen_treatment constr
_refine_ls_matrix_type full
_refine_ls_number_parameters 204
_refine_ls_number_reflns 4984
_refine_ls_number_restraints 0
_refine_ls_restrained_S_all 1.140
_refine_ls_R_factor_all 0.0422
_refine_ls_R_factor_gt 0.0320
_refine_ls_shift/su_max 0.001
_refine_ls_shift/su_mean 0.000
_refine_ls_structure_factor_coef Fsqd
_refine_ls_weighting_details 'w=1/[\s^2^(Fo^2^)+(0.0184P)^2^+11.0487P] where P=(Fo^2^+2Fc^2^)/3'
_refine_ls_weighting_scheme calc
_refine_ls_wR_factor_gt 0.0684
_refine_ls_wR_factor_ref 0.0736
_reflns_Friedel_coverage 0.000
_reflns_number_gt 4334
_reflns_number_total 4984
_reflns_threshold_expression 'I > 2\s(I)'
_cod_data_source_file d5dt02258d2.cif
_cod_data_source_block 2b
_cod_depositor_comments 'Adding full bibliography for 7719511--7719521.cif.'
_cod_database_code 7719513
_shelx_shelxl_version_number 2018/3
_shelx_space_group_comment
;
The symmetry employed for this shelxl refinement is uniquely defined
by the following loop, which should always be used as a source of
symmetry information in preference to the above space-group names.
They are only intended as comments.
;
_shelx_estimated_absorpt_t_max 0.836
_shelx_estimated_absorpt_t_min 0.166
_olex2_refinement_description
;
1. Twinned data refinement
 Scales: 0.808(7)
 0.192(7)
2. Fixed Uiso
 At 1.2 times of:
  All C(H) groups, All C(H,H) groups
 At 1.5 times of:
  All C(H,H,H) groups
3.a Ternary CH refined with riding coordinates:
 C16(H16), C13(H13)
3.b Secondary CH2 refined with riding coordinates:
 C5(H5A,H5B), C4(H4A,H4B), C6(H6A,H6B)
3.c Aromatic/amide H refined with riding coordinates:
 C10(H10), C9(H9), C11(H11)
3.d Idealised Me refined as rotating group:
 C17(H17A,H17B,H17C), C14(H14A,H14B,H14C), C15(H15A,H15B,H15C), C18(H18A,H18B,
 H18C)
;
_olex2_submission_special_instructions 'No special instructions were received'

loop_
_space_group_symop_operation_xyz
'x, y, z'
'-x, y+1/2, -z+1/2'
'-x, -y, -z'
'x, -y-1/2, z-1/2'

loop_
_atom_site_label
_atom_site_type_symbol
_atom_site_fract_x
_atom_site_fract_y
_atom_site_fract_z
_atom_site_U_iso_or_equiv
_atom_site_adp_type
_atom_site_occupancy
_atom_site_site_symmetry_order
_atom_site_calc_flag
_atom_site_refinement_flags_posn
_atom_site_refinement_flags_adp
_atom_site_refinement_flags_occupancy
_atom_site_disorder_assembly
_atom_site_disorder_group
Au1 Au 0.40923(2) 0.20384(2) 0.23436(2) 0.01596(6) Uani 1 1 d . . . . .
Cl1 Cl 0.28099(13) 0.11853(8) 0.10852(8) 0.0214(2) Uani 1 1 d . . . . .
S1 S 0.43549(13) 0.30852(7) 0.43260(8) 0.0185(2) Uani 1 1 d . . . . .
N1 N 0.6666(4) 0.3130(2) 0.3598(3) 0.0148(7) Uani 1 1 d . . . . .
C1 C 0.5177(5) 0.2780(3) 0.3425(3) 0.0172(9) Uani 1 1 d . . . . .
C16 C 0.8983(6) 0.1738(3) 0.4119(4) 0.0200(9) Uani 1 1 d . . . . .
H16 H 0.837359 0.202171 0.452854 0.024 Uiso 1 1 calc R U . . .
C2 C 0.7138(5) 0.3632(3) 0.4416(3) 0.0146(8) Uani 1 1 d . . . . .
C7 C 0.7704(5) 0.2960(3) 0.2980(3) 0.0154(8) Uani 1 1 d . . . . .
C5 C 0.8257(6) 0.4541(3) 0.5731(3) 0.0193(9) Uani 1 1 d . . . . .
H5A H 0.912316 0.441313 0.632396 0.023 Uiso 1 1 calc R U . . .
H5B H 0.818544 0.517129 0.564524 0.023 Uiso 1 1 calc R U . . .
C3 C 0.6034(5) 0.3676(3) 0.4906(3) 0.0163(8) Uani 1 1 d . . . . .
C17 C 1.0745(6) 0.1643(3) 0.4717(3) 0.0223(10) Uani 1 1 d . . . . .
H17A H 1.135758 0.134732 0.433691 0.033 Uiso 1 1 calc R U . . .
H17B H 1.079155 0.130902 0.529565 0.033 Uiso 1 1 calc R U . . .
H17C H 1.121012 0.221338 0.489960 0.033 Uiso 1 1 calc R U . . .
C10 C 0.9663(6) 0.2623(3) 0.1821(4) 0.0231(10) Uani 1 1 d . . . . .
H10 H 1.032997 0.250149 0.141544 0.028 Uiso 1 1 calc R U . . .
C8 C 0.8832(5) 0.2299(3) 0.3239(3) 0.0169(9) Uani 1 1 d . . . . .
C12 C 0.7524(5) 0.3472(3) 0.2163(3) 0.0173(9) Uani 1 1 d . . . . .
C4 C 0.6612(5) 0.4180(3) 0.5820(3) 0.0210(9) Uani 1 1 d . . . . .
H4A H 0.676594 0.380720 0.639014 0.025 Uiso 1 1 calc R U . . .
H4B H 0.585454 0.464930 0.585109 0.025 Uiso 1 1 calc R U . . .
C9 C 0.9816(6) 0.2141(3) 0.2647(4) 0.0204(9) Uani 1 1 d . . . . .
H9 H 1.060293 0.169878 0.280844 0.024 Uiso 1 1 calc R U . . .
C6 C 0.8656(5) 0.4110(3) 0.4847(3) 0.0177(9) Uani 1 1 d . . . . .
H6A H 0.886515 0.454489 0.439888 0.021 Uiso 1 1 calc R U . . .
H6B H 0.959259 0.371868 0.504931 0.021 Uiso 1 1 calc R U . . .
C11 C 0.8539(6) 0.3281(3) 0.1587(3) 0.0212(9) Uani 1 1 d . . . . .
H11 H 0.845369 0.360879 0.102369 0.025 Uiso 1 1 calc R U . . .
C13 C 0.6330(6) 0.4199(3) 0.1883(3) 0.0193(9) Uani 1 1 d . . . . .
H13 H 0.585412 0.430548 0.242626 0.023 Uiso 1 1 calc R U . . .
C14 C 0.7158(6) 0.5029(3) 0.1699(4) 0.0257(10) Uani 1 1 d . . . . .
H14A H 0.806804 0.515832 0.225789 0.038 Uiso 1 1 calc R U . . .
H14B H 0.638383 0.550413 0.158861 0.038 Uiso 1 1 calc R U . . .
H14C H 0.755197 0.495447 0.113304 0.038 Uiso 1 1 calc R U . . .
C15 C 0.4959(6) 0.3958(4) 0.0997(4) 0.0310(12) Uani 1 1 d . . . . .
H15A H 0.540179 0.384445 0.045655 0.046 Uiso 1 1 calc R U . . .
H15B H 0.418538 0.443251 0.083259 0.046 Uiso 1 1 calc R U . . .
H15C H 0.441204 0.344209 0.113405 0.046 Uiso 1 1 calc R U . . .
C18 C 0.8228(7) 0.0860(3) 0.3822(4) 0.0306(12) Uani 1 1 d . . . . .
H18A H 0.879804 0.057262 0.341217 0.046 Uiso 1 1 calc R U . . .
H18B H 0.709000 0.093160 0.346719 0.046 Uiso 1 1 calc R U . . .
H18C H 0.830908 0.051075 0.439496 0.046 Uiso 1 1 calc R U . . .

loop_
_atom_site_aniso_label
_atom_site_aniso_U_11
_atom_site_aniso_U_22
_atom_site_aniso_U_33
_atom_site_aniso_U_23
_atom_site_aniso_U_13
_atom_site_aniso_U_12
Au1 0.01382(9) 0.01805(9) 0.01646(9) -0.00274(7) 0.00494(6) -0.00279(6)
Cl1 0.0180(5) 0.0257(6) 0.0195(5) -0.0061(4) 0.0037(4) -0.0044(4)
S1 0.0152(5) 0.0236(6) 0.0188(5) -0.0047(4) 0.0082(4) -0.0044(4)
N1 0.0140(17) 0.0166(18) 0.0147(18) 0.0007(14) 0.0056(14) -0.0003(14)
C1 0.017(2) 0.015(2) 0.020(2) -0.0002(17) 0.0052(17) -0.0004(16)
C16 0.023(2) 0.017(2) 0.023(2) 0.0042(18) 0.0121(19) 0.0052(18)
C2 0.0159(19) 0.0133(19) 0.014(2) 0.0013(16) 0.0026(16) 0.0013(15)
C7 0.0129(18) 0.0149(19) 0.019(2) -0.0017(17) 0.0057(16) -0.0026(16)
C5 0.019(2) 0.021(2) 0.017(2) -0.0004(18) 0.0032(17) -0.0028(17)
C3 0.0151(19) 0.015(2) 0.018(2) -0.0018(16) 0.0039(17) -0.0012(16)
C17 0.024(2) 0.024(2) 0.019(2) 0.0025(19) 0.0066(19) 0.0046(19)
C10 0.025(2) 0.025(2) 0.023(2) 0.001(2) 0.012(2) 0.003(2)
C8 0.018(2) 0.016(2) 0.017(2) 0.0011(17) 0.0059(17) 0.0010(17)
C12 0.018(2) 0.017(2) 0.017(2) -0.0002(17) 0.0045(17) 0.0007(17)
C4 0.018(2) 0.027(2) 0.019(2) -0.0059(19) 0.0059(18) -0.0026(18)
C9 0.020(2) 0.021(2) 0.023(2) 0.0000(18) 0.0102(19) 0.0026(18)
C6 0.016(2) 0.023(2) 0.014(2) -0.0025(17) 0.0037(16) -0.0032(17)
C11 0.027(2) 0.021(2) 0.019(2) 0.0035(18) 0.0123(19) 0.0022(19)
C13 0.023(2) 0.019(2) 0.017(2) 0.0028(17) 0.0058(18) 0.0041(18)
C14 0.034(3) 0.018(2) 0.027(3) -0.0005(19) 0.011(2) 0.002(2)
C15 0.024(2) 0.028(3) 0.035(3) 0.005(2) -0.001(2) 0.003(2)
C18 0.034(3) 0.025(3) 0.031(3) 0.010(2) 0.007(2) -0.003(2)

loop_
_atom_type_symbol
_atom_type_description
_atom_type_scat_dispersion_real
_atom_type_scat_dispersion_imag
_atom_type_scat_source
C C 0.0033 0.0016 'International Tables Vol C Tables 4.2.6.8 and 6.1.1.4'
H H 0.0000 0.0000 'International Tables Vol C Tables 4.2.6.8 and 6.1.1.4'
Au Au -2.0133 8.8022 'International Tables Vol C Tables 4.2.6.8 and 6.1.1.4'
Cl Cl 0.1484 0.1585 'International Tables Vol C Tables 4.2.6.8 and 6.1.1.4'
N N 0.0061 0.0033 'International Tables Vol C Tables 4.2.6.8 and 6.1.1.4'
S S 0.1246 0.1234 'International Tables Vol C Tables 4.2.6.8 and 6.1.1.4'

loop_
_geom_angle_atom_site_label_1
_geom_angle_atom_site_label_2
_geom_angle_atom_site_label_3
_geom_angle
_geom_angle_site_symmetry_1
_geom_angle_site_symmetry_3
_geom_angle_publ_flag
C1 Au1 Cl1 179.42(13) . . ?
C1 S1 C3 92.8(2) . . ?
C1 N1 C2 115.0(4) . . ?
C1 N1 C7 121.9(4) . . ?
C2 N1 C7 123.1(4) . . ?
S1 C1 Au1 124.4(3) . . ?
N1 C1 Au1 127.0(3) . . ?
N1 C1 S1 108.7(3) . . ?
C17 C16 H16 108.0 . . ?
C8 C16 H16 108.1 . . ?
C8 C16 C17 111.6(4) . . ?
C8 C16 C18 110.3(4) . . ?
C18 C16 H16 108.1 . . ?
C18 C16 C17 110.6(4) . . ?
N1 C2 C6 131.1(4) . . ?
C3 C2 N1 113.7(4) . . ?
C3 C2 C6 115.2(4) . . ?
C8 C7 N1 118.1(4) . . ?
C8 C7 C12 123.5(4) . . ?
C12 C7 N1 118.4(4) . . ?
H5A C5 H5B 108.3 . . ?
C4 C5 H5A 109.9 . . ?
C4 C5 H5B 109.9 . . ?
C4 C5 C6 109.0(4) . . ?
C6 C5 H5A 109.9 . . ?
C6 C5 H5B 109.9 . . ?
C2 C3 S1 109.8(3) . . ?
C2 C3 C4 112.7(4) . . ?
C4 C3 S1 137.4(3) . . ?
C16 C17 H17A 109.5 . . ?
C16 C17 H17B 109.5 . . ?
C16 C17 H17C 109.5 . . ?
H17A C17 H17B 109.5 . . ?
H17A C17 H17C 109.5 . . ?
H17B C17 H17C 109.5 . . ?
C9 C10 H10 120.0 . . ?
C11 C10 H10 120.0 . . ?
C11 C10 C9 120.1(4) . . ?
C7 C8 C16 122.6(4) . . ?
C9 C8 C16 119.7(4) . . ?
C9 C8 C7 117.7(4) . . ?
C7 C12 C13 124.1(4) . . ?
C11 C12 C7 116.4(4) . . ?
C11 C12 C13 119.6(4) . . ?
C5 C4 H4A 111.5 . . ?
C5 C4 H4B 111.5 . . ?
C3 C4 C5 101.6(4) . . ?
C3 C4 H4A 111.5 . . ?
C3 C4 H4B 111.5 . . ?
H4A C4 H4B 109.3 . . ?
C10 C9 C8 120.8(4) . . ?
C10 C9 H9 119.6 . . ?
C8 C9 H9 119.6 . . ?
C2 C6 C5 100.9(4) . . ?
C2 C6 H6A 111.6 . . ?
C2 C6 H6B 111.6 . . ?
C5 C6 H6A 111.6 . . ?
C5 C6 H6B 111.6 . . ?
H6A C6 H6B 109.4 . . ?
C10 C11 C12 121.6(4) . . ?
C10 C11 H11 119.2 . . ?
C12 C11 H11 119.2 . . ?
C12 C13 H13 108.2 . . ?
C12 C13 C14 111.2(4) . . ?
C12 C13 C15 110.6(4) . . ?
C14 C13 H13 108.2 . . ?
C15 C13 H13 108.2 . . ?
C15 C13 C14 110.4(4) . . ?
C13 C14 H14A 109.5 . . ?
C13 C14 H14B 109.5 . . ?
C13 C14 H14C 109.5 . . ?
H14A C14 H14B 109.5 . . ?
H14A C14 H14C 109.5 . . ?
H14B C14 H14C 109.5 . . ?
C13 C15 H15A 109.5 . . ?
C13 C15 H15B 109.5 . . ?
C13 C15 H15C 109.5 . . ?
H15A C15 H15B 109.5 . . ?
H15A C15 H15C 109.5 . . ?
H15B C15 H15C 109.5 . . ?
C16 C18 H18A 109.5 . . ?
C16 C18 H18B 109.5 . . ?
C16 C18 H18C 109.5 . . ?
H18A C18 H18B 109.5 . . ?
H18A C18 H18C 109.5 . . ?
H18B C18 H18C 109.5 . . ?

loop_
_geom_bond_atom_site_label_1
_geom_bond_atom_site_label_2
_geom_bond_distance
_geom_bond_site_symmetry_2
_geom_bond_publ_flag
Au1 Cl1 2.2805(11) . ?
Au1 C1 1.964(5) . ?
S1 C1 1.721(5) . ?
S1 C3 1.725(4) . ?
N1 C1 1.354(6) . ?
N1 C2 1.385(6) . ?
N1 C7 1.458(6) . ?
C16 H16 1.0000 . ?
C16 C17 1.534(7) . ?
C16 C8 1.523(6) . ?
C16 C18 1.525(7) . ?
C2 C3 1.341(6) . ?
C2 C6 1.486(6) . ?
C7 C8 1.396(6) . ?
C7 C12 1.403(6) . ?
C5 H5A 0.9900 . ?
C5 H5B 0.9900 . ?
C5 C4 1.565(6) . ?
C5 C6 1.570(6) . ?
C3 C4 1.503(6) . ?
C17 H17A 0.9800 . ?
C17 H17B 0.9800 . ?
C17 H17C 0.9800 . ?
C10 H10 0.9500 . ?
C10 C9 1.389(7) . ?
C10 C11 1.387(7) . ?
C8 C9 1.390(6) . ?
C12 C11 1.402(6) . ?
C12 C13 1.509(6) . ?
C4 H4A 0.9900 . ?
C4 H4B 0.9900 . ?
C9 H9 0.9500 . ?
C6 H6A 0.9900 . ?
C6 H6B 0.9900 . ?
C11 H11 0.9500 . ?
C13 H13 1.0000 . ?
C13 C14 1.536(7) . ?
C13 C15 1.532(7) . ?
C14 H14A 0.9800 . ?
C14 H14B 0.9800 . ?
C14 H14C 0.9800 . ?
C15 H15A 0.9800 . ?
C15 H15B 0.9800 . ?
C15 H15C 0.9800 . ?
C18 H18A 0.9800 . ?
C18 H18B 0.9800 . ?
C18 H18C 0.9800 . ?

loop_
_geom_torsion_atom_site_label_1
_geom_torsion_atom_site_label_2
_geom_torsion_atom_site_label_3
_geom_torsion_atom_site_label_4
_geom_torsion
_geom_torsion_site_symmetry_1
_geom_torsion_site_symmetry_2
_geom_torsion_site_symmetry_3
_geom_torsion_site_symmetry_4
_geom_torsion_publ_flag
S1 C3 C4 C5 -177.2(4) . . . . ?
N1 C2 C3 S1 -0.6(5) . . . . ?
N1 C2 C3 C4 176.7(4) . . . . ?
N1 C2 C6 C5 178.0(4) . . . . ?
N1 C7 C8 C16 1.7(7) . . . . ?
N1 C7 C8 C9 -180.0(4) . . . . ?
N1 C7 C12 C11 -179.5(4) . . . . ?
N1 C7 C12 C13 0.6(7) . . . . ?
C1 S1 C3 C2 0.2(4) . . . . ?
C1 S1 C3 C4 -176.0(5) . . . . ?
C1 N1 C2 C3 0.7(6) . . . . ?
C1 N1 C2 C6 179.5(4) . . . . ?
C1 N1 C7 C8 -94.6(5) . . . . ?
C1 N1 C7 C12 85.9(5) . . . . ?
C16 C8 C9 C10 177.7(5) . . . . ?
C2 N1 C1 Au1 179.9(3) . . . . ?
C2 N1 C1 S1 -0.5(5) . . . . ?
C2 N1 C7 C8 83.1(5) . . . . ?
C2 N1 C7 C12 -96.4(5) . . . . ?
C2 C3 C4 C5 6.7(5) . . . . ?
C7 N1 C1 Au1 -2.2(6) . . . . ?
C7 N1 C1 S1 177.4(3) . . . . ?
C7 N1 C2 C3 -177.1(4) . . . . ?
C7 N1 C2 C6 1.6(7) . . . . ?
C7 C8 C9 C10 -0.7(7) . . . . ?
C7 C12 C11 C10 -0.4(7) . . . . ?
C7 C12 C13 C14 128.1(5) . . . . ?
C7 C12 C13 C15 -108.9(5) . . . . ?
C3 S1 C1 Au1 179.7(3) . . . . ?
C3 S1 C1 N1 0.2(3) . . . . ?
C3 C2 C6 C5 -3.3(5) . . . . ?
C17 C16 C8 C7 -132.8(5) . . . . ?
C17 C16 C8 C9 48.9(6) . . . . ?
C8 C7 C12 C11 1.0(7) . . . . ?
C8 C7 C12 C13 -178.9(4) . . . . ?
C12 C7 C8 C16 -178.7(4) . . . . ?
C12 C7 C8 C9 -0.4(7) . . . . ?
C4 C5 C6 C2 7.3(5) . . . . ?
C9 C10 C11 C12 -0.6(8) . . . . ?
C6 C2 C3 S1 -179.5(3) . . . . ?
C6 C2 C3 C4 -2.3(6) . . . . ?
C6 C5 C4 C3 -8.4(5) . . . . ?
C11 C10 C9 C8 1.2(8) . . . . ?
C11 C12 C13 C14 -51.8(6) . . . . ?
C11 C12 C13 C15 71.3(6) . . . . ?
C13 C12 C11 C10 179.5(5) . . . . ?
C18 C16 C8 C7 103.7(5) . . . . ?
C18 C16 C8 C9 -74.5(6) . . . . ?

loop_
_twin_individual_id
_twin_individual_mass_fraction_refined
1 0.808(7)
2 0.192(7)
